data_3000204
loop_
_publ_author_name
'Fischer, Michael'

_journal_name_full 'To be published in American Mineralogist'
_chemical_formula_sum 'C4 H10 Al3 F N O13 P3'
_symmetry_space_group_name_Hall '-P 1'
_symmetry_space_group_name_H-M 'P -1'
_cell_angle_alpha 85.559008237363869
_cell_angle_beta 75.706920906256016
_cell_angle_gamma 89.053427609763133
_cell_length_a 9.094193232002588
_cell_length_b 9.199279133573546
_cell_length_c 9.351278219859660
_cell_volume 755.833
_cod_database_code 3000204
_cod_hold_until_date 2019-06-12

loop_
_atom_site_label
_atom_site_fract_x
_atom_site_fract_y
_atom_site_fract_z
? ? ? ?
